data_7050654
loop_
_publ_author_name
'Zeng, Ming-Hua'
'Gao, Song'
'Yu, Xiao-Lan'
'Chen, Xiao-Ming'

_publ_section_title
;
 Crystal structure and magnetic properties of a new three-dimensional
 coordination polymer constructed from (4,4) layers based on dimeric
 iron(ii) subunits
;
_journal_issue 11
_journal_name_full 'New Journal of Chemistry'
_journal_page_first 1599
_journal_paper_doi 10.1039/b306872b
_journal_volume 27
_journal_year 2003
_chemical_formula_sum 'C7 H5 Fe N O5'
_chemical_formula_weight 238.97
_chemical_name_systematic
;
?
;
_space_group_IT_number 14
_symmetry_cell_setting monoclinic
_symmetry_space_group_name_Hall '-P 2ybc'
_symmetry_space_group_name_H-M 'P 1 21/c 1'
_atom_sites_solution_hydrogens geom
_atom_sites_solution_primary direct
_atom_sites_solution_secondary difmap
_audit_creation_method SHELXL-97
_cell_angle_alpha 90.00
_cell_angle_beta 95.630(10)
_cell_angle_gamma 90.00
_cell_formula_units_Z 4
_cell_length_a 8.791(8)
_cell_length_b 10.577(6)
_cell_length_c 8.663(6)
_cell_measurement_reflns_used 25
_cell_measurement_temperature 293(2)
_cell_measurement_theta_max 14
_cell_measurement_theta_min 6
_cell_volume 801.6(10)
_computing_cell_refinement 'R3m Software (Siemens,1990)'
_computing_data_collection 'R3m Software (Siemens,1990)'
_computing_data_reduction 'R3m Software (Siemens,1990)'
_computing_molecular_graphics 'SHELXTL-V (Sheldrick, 1998)'
_computing_publication_material 'SHELXL-97 (Sheldrick, 1997)'
_computing_structure_refinement 'SHELXL-97 (Sheldrick, 1997)'
_computing_structure_solution 'SHELXS-97 (Sheldrick, 1990)'
_diffrn_ambient_temperature 293(2)
_diffrn_measured_fraction_theta_full 0.947
_diffrn_measured_fraction_theta_max 0.947
_diffrn_measurement_device_type 'Siemens R3m '
_diffrn_measurement_method '\w scan'
_diffrn_radiation_monochromator graphite
_diffrn_radiation_source 'fine-focus sealed tube'
_diffrn_radiation_type MoK\a
_diffrn_radiation_wavelength 0.71073
_diffrn_reflns_av_R_equivalents 0.0480
_diffrn_reflns_av_sigmaI/netI 0.0576
_diffrn_reflns_limit_h_max 11
_diffrn_reflns_limit_h_min -11
_diffrn_reflns_limit_k_max 0
_diffrn_reflns_limit_k_min -13
_diffrn_reflns_limit_l_max 11
_diffrn_reflns_limit_l_min 0
_diffrn_reflns_number 1869
_diffrn_reflns_theta_full 27.00
_diffrn_reflns_theta_max 27.00
_diffrn_reflns_theta_min 2.33
_diffrn_standards_decay_% 0
_diffrn_standards_interval_count 150
_diffrn_standards_number 2
_exptl_absorpt_coefficient_mu 1.874
_exptl_absorpt_correction_T_max 0.6516
_exptl_absorpt_correction_T_min 0.4200
_exptl_absorpt_correction_type semi-empirical
_exptl_crystal_colour black-red
_exptl_crystal_density_diffrn 1.980
_exptl_crystal_density_method 'not measured'
_exptl_crystal_description prismatic
_exptl_crystal_F_000 480
_exptl_crystal_size_max 0.56
_exptl_crystal_size_mid 0.54
_exptl_crystal_size_min 0.25
_refine_diff_density_max 0.667
_refine_diff_density_min -0.830
_refine_diff_density_rms 0.142
_refine_ls_extinction_coef 0.018(5)
_refine_ls_extinction_expression Fc^*^=kFc[1+0.001xFc^2^\l^3^/sin(2\q)]^-1/4^
_refine_ls_extinction_method SHELXL
_refine_ls_goodness_of_fit_ref 1.063
_refine_ls_hydrogen_treatment mixed
_refine_ls_matrix_type full
_refine_ls_number_parameters 128
_refine_ls_number_reflns 1749
_refine_ls_number_restraints 0
_refine_ls_restrained_S_all 1.063
_refine_ls_R_factor_all 0.0944
_refine_ls_R_factor_gt 0.0635
_refine_ls_shift/su_max 0.000
_refine_ls_shift/su_mean 0.000
_refine_ls_structure_factor_coef Fsqd
_refine_ls_weighting_details 'w=1/[\s^2^(Fo^2^)+(0.1054P)^2^+0.7270P] where P=(Fo^2^+2Fc^2^)/3'
_refine_ls_weighting_scheme calc
_refine_ls_wR_factor_gt 0.1636
_refine_ls_wR_factor_ref 0.1839
_reflns_number_gt 1216
_reflns_number_total 1749
_reflns_threshold_expression >2sigma(I)
_cod_data_source_file b306872b.txt
_cod_data_source_block fe1
_cod_depositor_comments
;
The following automatic conversions were performed:

'_refine_ls_weighting_scheme' value 'calc
w=1/[\s^2^(Fo^2^)+(0.1054P)^2^+0.7270P] where P=(Fo^2^+2Fc^2^)/3' was
changed to 'calc'. New tag '_refine_ls_weighting_details' was
created. The value of the new tag was set to
'w=1/[\s^2^(Fo^2^)+(0.1054P)^2^+0.7270P] where P=(Fo^2^+2Fc^2^)/3'.

Automatic conversion script
Id: cif_fix_values 3143 2015-03-26 13:38:13Z robertas 
;
_cod_original_sg_symbol_H-M P2(1)/c
_cod_database_code 7050654

loop_
_symmetry_equiv_pos_as_xyz
'x, y, z'
'-x, y+1/2, -z+1/2'
'-x, -y, -z'
'x, -y-1/2, z-1/2'

loop_
_atom_site_label
_atom_site_type_symbol
_atom_site_fract_x
_atom_site_fract_y
_atom_site_fract_z
_atom_site_U_iso_or_equiv
_atom_site_adp_type
_atom_site_occupancy
_atom_site_calc_flag
_atom_site_refinement_flags
_atom_site_disorder_assembly
_atom_site_disorder_group
Fe1 Fe 0.36559(8) 0.06865(8) 0.19593(9) 0.0286(3) Uani 1 d . . .
O1 O 0.4081(4) 0.1503(4) 0.4288(5) 0.0351(10) Uani 1 d . . .
O2 O 0.2936(5) 0.2389(4) 0.6227(5) 0.0388(10) Uani 1 d . . .
C7 C -0.2807(6) 0.0484(5) 0.1435(7) 0.0294(12) Uani 1 d . . .
C5 C -0.1377(6) 0.0754(5) 0.2506(7) 0.0277(12) Uani 1 d . . .
C6 C 0.0051(6) 0.0337(5) 0.2102(6) 0.0285(12) Uani 1 d . . .
H6A H 0.0074 -0.0205 0.1260 0.034 Uiso 1 calc R . .
O4 O -0.4042(5) 0.0907(5) 0.1810(6) 0.0512(13) Uani 1 d . . .
C3 C -0.0027(7) 0.1790(6) 0.4716(7) 0.0329(13) Uani 1 d . . .
H3A H -0.0027 0.2237 0.5641 0.039 Uiso 1 calc R . .
C1 C 0.2917(6) 0.1809(5) 0.4961(6) 0.0262(12) Uani 1 d . . .
O3 O -0.2629(5) -0.0135(5) 0.0219(5) 0.0546(14) Uani 1 d . . .
C2 C 0.1345(6) 0.1418(5) 0.4172(6) 0.0282(12) Uani 1 d . . .
N1 N 0.1391(5) 0.0688(4) 0.2881(5) 0.0266(10) Uani 1 d . . .
C4 C -0.1397(6) 0.1483(6) 0.3853(7) 0.0362(14) Uani 1 d . . .
H4A H -0.2320 0.1761 0.4169 0.043 Uiso 1 calc R . .
O1W O 0.4036(6) -0.1232(5) 0.2718(8) 0.078(2) Uani 1 d . . .
H1WA H 0.3358 -0.1615 0.3176 0.094 Uiso 1 d R . .
H1WB H 0.4862 -0.1608 0.2564 0.094 Uiso 1 d R . .

loop_
_atom_site_aniso_label
_atom_site_aniso_U_11
_atom_site_aniso_U_22
_atom_site_aniso_U_33
_atom_site_aniso_U_23
_atom_site_aniso_U_13
_atom_site_aniso_U_12
Fe1 0.0180(4) 0.0355(5) 0.0315(5) -0.0040(4) -0.0023(3) 0.0016(3)
O1 0.022(2) 0.050(3) 0.032(2) -0.0088(19) -0.0040(16) 0.0032(18)
O2 0.031(2) 0.046(3) 0.038(2) -0.0117(19) -0.0037(18) -0.0041(19)
C7 0.019(3) 0.036(3) 0.033(3) -0.003(2) 0.005(2) 0.000(2)
C5 0.018(3) 0.032(3) 0.033(3) -0.001(2) 0.002(2) -0.001(2)
C6 0.028(3) 0.030(3) 0.026(3) -0.005(2) 0.000(2) -0.001(2)
O4 0.018(2) 0.067(3) 0.067(3) -0.023(3) -0.001(2) 0.001(2)
C3 0.031(3) 0.036(3) 0.030(3) -0.010(2) -0.002(2) 0.000(2)
C1 0.026(3) 0.034(3) 0.017(2) 0.003(2) -0.005(2) 0.001(2)
O3 0.027(2) 0.093(4) 0.042(3) -0.026(3) -0.004(2) 0.003(2)
C2 0.024(3) 0.028(3) 0.031(3) 0.000(2) -0.007(2) 0.000(2)
N1 0.023(2) 0.028(2) 0.028(2) 0.002(2) -0.0013(18) 0.0014(19)
C4 0.021(3) 0.045(4) 0.043(3) -0.007(3) 0.004(2) 0.007(3)
O1W 0.048(3) 0.040(3) 0.138(6) 0.003(3) -0.030(4) 0.002(2)

loop_
_atom_type_symbol
_atom_type_description
_atom_type_scat_dispersion_real
_atom_type_scat_dispersion_imag
_atom_type_scat_source
C C 0.0033 0.0016 'International Tables Vol C Tables 4.2.6.8 and 6.1.1.4'
H H 0.0000 0.0000 'International Tables Vol C Tables 4.2.6.8 and 6.1.1.4'
N N 0.0061 0.0033 'International Tables Vol C Tables 4.2.6.8 and 6.1.1.4'
O O 0.0106 0.0060 'International Tables Vol C Tables 4.2.6.8 and 6.1.1.4'
Fe Fe 0.3463 0.8444 'International Tables Vol C Tables 4.2.6.8 and 6.1.1.4'

loop_
_geom_angle_atom_site_label_1
_geom_angle_atom_site_label_2
_geom_angle_atom_site_label_3
_geom_angle
_geom_angle_site_symmetry_1
_geom_angle_site_symmetry_3
_geom_angle_publ_flag
O4 Fe1 O3 108.4(2) 1_655 3 ?
O4 Fe1 O1W 90.1(2) 1_655 . ?
O3 Fe1 O1W 93.0(2) 3 . ?
O4 Fe1 O1 86.16(17) 1_655 . ?
O3 Fe1 O1 163.49(17) 3 . ?
O1W Fe1 O1 94.8(2) . . ?
O4 Fe1 O2 97.69(18) 1_655 4_565 ?
O3 Fe1 O2 84.9(2) 3 4_565 ?
O1W Fe1 O2 172.20(19) . 4_565 ?
O1 Fe1 O2 85.39(17) . 4_565 ?
O4 Fe1 N1 161.44(19) 1_655 . ?
O3 Fe1 N1 90.12(18) 3 . ?
O1W Fe1 N1 90.5(2) . . ?
O1 Fe1 N1 75.31(16) . . ?
O2 Fe1 N1 81.99(16) 4_565 . ?
C1 O1 Fe1 116.8(3) . . ?
C1 O2 Fe1 132.9(4) . 4_566 ?
O4 C7 O3 125.9(6) . . ?
O4 C7 C5 117.6(5) . . ?
O3 C7 C5 116.5(5) . . ?
C4 C5 C6 117.7(5) . . ?
C4 C5 C7 122.5(5) . . ?
C6 C5 C7 119.7(5) . . ?
N1 C6 C5 123.0(5) . . ?
C7 O4 Fe1 149.8(4) . 1_455 ?
C4 C3 C2 118.9(5) . . ?
O2 C1 O1 125.7(5) . . ?
O2 C1 C2 117.0(5) . . ?
O1 C1 C2 117.2(5) . . ?
C7 O3 Fe1 145.0(4) . 3 ?
N1 C2 C3 122.3(5) . . ?
N1 C2 C1 114.8(5) . . ?
C3 C2 C1 122.9(5) . . ?
C6 N1 C2 118.1(5) . . ?
C6 N1 Fe1 126.1(4) . . ?
C2 N1 Fe1 113.3(3) . . ?
C3 C4 C5 119.7(5) . . ?

loop_
_geom_bond_atom_site_label_1
_geom_bond_atom_site_label_2
_geom_bond_distance
_geom_bond_site_symmetry_2
_geom_bond_publ_flag
Fe1 O4 2.054(5) 1_655 ?
Fe1 O3 2.093(4) 3 ?
Fe1 O1W 2.149(5) . ?
Fe1 O1 2.193(4) . ?
Fe1 O2 2.206(4) 4_565 ?
Fe1 N1 2.217(5) . ?
O1 C1 1.268(7) . ?
O2 C1 1.255(7) . ?
O2 Fe1 2.206(4) 4_566 ?
C7 O4 1.246(7) . ?
C7 O3 1.263(7) . ?
C7 C5 1.515(8) . ?
C5 C4 1.400(8) . ?
C5 C6 1.407(7) . ?
C6 N1 1.351(7) . ?
O4 Fe1 2.054(5) 1_455 ?
C3 C4 1.392(8) . ?
C3 C2 1.394(8) . ?
C1 C2 1.538(7) . ?
O3 Fe1 2.093(4) 3 ?
C2 N1 1.363(7) . ?
